data_7057309
loop_
_publ_author_name
'Effaty, F.'
'Zsombor-Pindera, J.'
'Kazakova, A.'
'Girard, B.'
'Askari, M. S.'
'Ottenwaelder, X.'

_publ_section_title
;
 Ligand and electronic effects on copper--arylnitroso self-assembly
;
_journal_issue 10
_journal_name_full 'New Journal of Chemistry'
_journal_page_first 7758
_journal_paper_doi 10.1039/C8NJ00894A
_journal_volume 42
_journal_year 2018
_chemical_formula_moiety 'C18 H34 Cu F6 N4 O Sb, C4 H8 O'
_chemical_formula_sum 'C22 H42 Cu F6 N4 O2 Sb'
_chemical_formula_weight 693.88
_space_group_crystal_system monoclinic
_space_group_IT_number 14
_space_group_name_Hall '-P 2yn'
_space_group_name_H-M_alt 'P 1 21/n 1'
_symmetry_space_group_name_Hall '-P 2yn'
_symmetry_space_group_name_H-M 'P 1 21/n 1'
_atom_sites_solution_hydrogens geom
_audit_creation_method SHELXL-2014
_audit_update_record
;
2018-02-08 deposited with the CCDC.
2018-03-27 downloaded from the CCDC.
;
_cell_angle_alpha 90
_cell_angle_beta 94.4330(10)
_cell_angle_gamma 90
_cell_formula_units_Z 4
_cell_length_a 9.2011(3)
_cell_length_b 21.4308(6)
_cell_length_c 14.8258(4)
_cell_measurement_reflns_used 9956
_cell_measurement_temperature 150(2)
_cell_measurement_theta_max 68.33
_cell_measurement_theta_min 3.63
_cell_volume 2914.71(15)
_computing_cell_refinement 'Bruker SAINT'
_computing_data_collection 'Bruker APEX2'
_computing_data_reduction 'Bruker SAINT'
_computing_molecular_graphics 'Bruker SHELXTL'
_computing_publication_material 'Bruker SHELXTL'
_computing_structure_refinement 'SHELXL-2014 (Sheldrick, 2014)'
_computing_structure_solution 'SHELXS-97 (Sheldrick 2008)'
_diffrn_ambient_temperature 150(2)
_diffrn_measured_fraction_theta_full 1.000
_diffrn_measured_fraction_theta_max 0.999
_diffrn_measurement_device_type 'Bruker APEX-II CCD'
_diffrn_measurement_method '\f and \w scans'
_diffrn_radiation_type CuK\a
_diffrn_radiation_wavelength 1.54178
_diffrn_reflns_av_R_equivalents 0.0711
_diffrn_reflns_av_unetI/netI 0.0354
_diffrn_reflns_Laue_measured_fraction_full 1.000
_diffrn_reflns_Laue_measured_fraction_max 0.999
_diffrn_reflns_limit_h_max 11
_diffrn_reflns_limit_h_min -11
_diffrn_reflns_limit_k_max 25
_diffrn_reflns_limit_k_min -25
_diffrn_reflns_limit_l_max 17
_diffrn_reflns_limit_l_min -17
_diffrn_reflns_number 43477
_diffrn_reflns_point_group_measured_fraction_full 1.000
_diffrn_reflns_point_group_measured_fraction_max 0.999
_diffrn_reflns_theta_full 67.679
_diffrn_reflns_theta_max 68.338
_diffrn_reflns_theta_min 3.632
_exptl_absorpt_coefficient_mu 8.819
_exptl_absorpt_correction_T_max 0.7531
_exptl_absorpt_correction_T_min 0.4920
_exptl_absorpt_correction_type multi-scan
_exptl_absorpt_process_details 'SADABS-2014/2 - Bruker AXS'
_exptl_crystal_colour purple
_exptl_crystal_density_diffrn 1.581
_exptl_crystal_description rhomb
_exptl_crystal_F_000 1408
_exptl_crystal_size_max 0.306
_exptl_crystal_size_mid 0.170
_exptl_crystal_size_min 0.122
_refine_diff_density_max 1.089
_refine_diff_density_min -0.823
_refine_diff_density_rms 0.097
_refine_ls_extinction_method none
_refine_ls_goodness_of_fit_ref 1.040
_refine_ls_hydrogen_treatment constr
_refine_ls_matrix_type full
_refine_ls_number_parameters 333
_refine_ls_number_reflns 5344
_refine_ls_number_restraints 0
_refine_ls_restrained_S_all 1.040
_refine_ls_R_factor_all 0.0408
_refine_ls_R_factor_gt 0.0356
_refine_ls_shift/su_max 0.001
_refine_ls_shift/su_mean 0.000
_refine_ls_structure_factor_coef Fsqd
_refine_ls_weighting_details 'w=1/[\s^2^(Fo^2^)+(0.0491P)^2^+3.9537P] where P=(Fo^2^+2Fc^2^)/3'
_refine_ls_weighting_scheme calc
_refine_ls_wR_factor_gt 0.0914
_refine_ls_wR_factor_ref 0.0952
_reflns_Friedel_coverage 0.000
_reflns_number_gt 4774
_reflns_number_total 5344
_reflns_threshold_expression 'I > 2\s(I)'
_cod_data_source_file c8nj00894a2.cif
_cod_data_source_block cu_Farshid4_0m
_cod_depositor_comments 'Adding full bibliography for 7057309--7057316.cif.'
_cod_database_code 7057309
_publcif_datablock.id {c54272ec-8c88-4ecc-b88b-205eae13604f}

_shelx_space_group_comment
; 
The symmetry employed for this shelxl refinement is uniquely defined 
by the following loop, which should always be used as a source of 
symmetry information in preference to the above space-group names. 
They are only intended as comments. 
;
_shelx_estimated_absorpt_t_min 0.173
_shelx_estimated_absorpt_t_max 0.413
_shelxl_version_number 2014-3

loop_
_space_group_symop_operation_xyz
'x, y, z'
'-x+1/2, y+1/2, -z+1/2'
'-x, -y, -z'
'x-1/2, -y-1/2, z-1/2'

loop_
_atom_site_label
_atom_site_type_symbol
_atom_site_fract_x
_atom_site_fract_y
_atom_site_fract_z
_atom_site_U_iso_or_equiv
_atom_site_adp_type
_atom_site_occupancy
_atom_site_site_symmetry_order
_atom_site_calc_flag
_atom_site_refinement_flags_posn
_atom_site_refinement_flags_adp
Sb1 Sb 0.37580(3) 0.71419(2) 0.82035(2) 0.03172(9) Uani 1 1 d . .
Cu1 Cu 0.10601(5) 0.56824(2) 0.55460(3) 0.02177(12) Uani 1 1 d . .
F1 F 0.2571(3) 0.64326(11) 0.8201(2) 0.0593(7) Uani 1 1 d . .
F2 F 0.4455(3) 0.68691(16) 0.71255(17) 0.0657(8) Uani 1 1 d . .
F3 F 0.5271(3) 0.67082(14) 0.88418(18) 0.0582(7) Uani 1 1 d . .
F4 F 0.3023(3) 0.73800(16) 0.92893(19) 0.0676(8) Uani 1 1 d . .
F5 F 0.2250(3) 0.75631(12) 0.7536(2) 0.0583(7) Uani 1 1 d . .
F6 F 0.4886(3) 0.78631(13) 0.8228(2) 0.0645(8) Uani 1 1 d . .
O1 O 0.0766(3) 0.44065(10) 0.55923(16) 0.0286(5) Uani 1 1 d . .
N1 N 0.0335(3) 0.63909(12) 0.63520(18) 0.0233(6) Uani 1 1 d . .
H1 H 0.1117 0.6449 0.6832 0.028 Uiso 1 1 calc R U
N2 N 0.1777(3) 0.63665(12) 0.47332(18) 0.0238(6) Uani 1 1 d . .
H2 H 0.0998 0.6419 0.4250 0.029 Uiso 1 1 calc R U
N3 N 0.1493(3) 0.48673(12) 0.59223(18) 0.0218(5) Uani 1 1 d . .
N4 N 0.5483(3) 0.43980(14) 0.88483(19) 0.0316(7) Uani 1 1 d . .
C1 C 0.1755(4) 0.69437(16) 0.5275(2) 0.0271(7) Uani 1 1 d . .
H1A H 0.1775 0.7305 0.4881 0.033 Uiso 1 1 calc R U
H1B H 0.2606 0.6959 0.5703 0.033 Uiso 1 1 calc R U
C2 C 0.0385(4) 0.69531(16) 0.5775(2) 0.0293(7) Uani 1 1 d . .
H2A H 0.0372 0.7325 0.6147 0.035 Uiso 1 1 calc R U
H2B H -0.0464 0.6962 0.5345 0.035 Uiso 1 1 calc R U
C3 C 0.3132(4) 0.62493(17) 0.4258(2) 0.0299(8) Uani 1 1 d . .
C4 C 0.4365(4) 0.6063(2) 0.4926(3) 0.0474(11) Uani 1 1 d . .
H4A H 0.4459 0.6362 0.5408 0.071 Uiso 1 1 calc R U
H4B H 0.5254 0.6047 0.4628 0.071 Uiso 1 1 calc R U
H4C H 0.4168 0.5659 0.5168 0.071 Uiso 1 1 calc R U
C5 C 0.2760(5) 0.5712(2) 0.3609(3) 0.0507(11) Uani 1 1 d . .
H5A H 0.3575 0.5630 0.3260 0.076 Uiso 1 1 calc R U
H5B H 0.1927 0.5822 0.3211 0.076 Uiso 1 1 calc R U
H5C H 0.2543 0.5346 0.3947 0.076 Uiso 1 1 calc R U
C6 C 0.3537(5) 0.6825(2) 0.3717(3) 0.0524(12) Uani 1 1 d . .
H6A H 0.3858 0.7153 0.4127 0.079 Uiso 1 1 calc R U
H6B H 0.2700 0.6963 0.3343 0.079 Uiso 1 1 calc R U
H6C H 0.4307 0.6720 0.3342 0.079 Uiso 1 1 calc R U
C7 C -0.1036(4) 0.63057(18) 0.6837(2) 0.0323(8) Uani 1 1 d . .
C8 C -0.0748(5) 0.5747(2) 0.7460(3) 0.0416(9) Uani 1 1 d . .
H8A H -0.0551 0.5386 0.7106 0.062 Uiso 1 1 calc R U
H8B H -0.1589 0.5670 0.7789 0.062 Uiso 1 1 calc R U
H8C H 0.0077 0.5832 0.7878 0.062 Uiso 1 1 calc R U
C9 C -0.2321(4) 0.6180(2) 0.6166(3) 0.0445(10) Uani 1 1 d . .
H9A H -0.2516 0.6543 0.5797 0.067 Uiso 1 1 calc R U
H9B H -0.3162 0.6084 0.6485 0.067 Uiso 1 1 calc R U
H9C H -0.2104 0.5834 0.5789 0.067 Uiso 1 1 calc R U
C10 C -0.1320(5) 0.6883(2) 0.7406(3) 0.0467(11) Uani 1 1 d . .
H10A H -0.0464 0.6978 0.7793 0.070 Uiso 1 1 calc R U
H10B H -0.2121 0.6802 0.7768 0.070 Uiso 1 1 calc R U
H10C H -0.1554 0.7231 0.7013 0.070 Uiso 1 1 calc R U
C11 C 0.2500(3) 0.47278(15) 0.6647(2) 0.0212(6) Uani 1 1 d . .
C12 C 0.2715(4) 0.41184(15) 0.6993(2) 0.0245(7) Uani 1 1 d . .
H12 H 0.2188 0.3788 0.6726 0.029 Uiso 1 1 calc R U
C13 C 0.3687(4) 0.40120(16) 0.7715(2) 0.0263(7) Uani 1 1 d . .
H13 H 0.3810 0.3608 0.7937 0.032 Uiso 1 1 calc R U
C14 C 0.4518(4) 0.45055(16) 0.8137(2) 0.0245(7) Uani 1 1 d . .
C15 C 0.4300(4) 0.51153(16) 0.7775(2) 0.0268(7) Uani 1 1 d . .
H15 H 0.4832 0.5448 0.8033 0.032 Uiso 1 1 calc R U
C16 C 0.3318(4) 0.52167(15) 0.7053(2) 0.0257(7) Uani 1 1 d . .
H16 H 0.3189 0.5619 0.6826 0.031 Uiso 1 1 calc R U
C17 C 0.5698(5) 0.3764(2) 0.9212(3) 0.0490(11) Uani 1 1 d . .
H17A H 0.4787 0.3604 0.9388 0.074 Uiso 1 1 calc R U
H17B H 0.6394 0.3774 0.9729 0.074 Uiso 1 1 calc R U
H17C H 0.6054 0.3498 0.8756 0.074 Uiso 1 1 calc R U
C18 C 0.6406(4) 0.4893(2) 0.9252(3) 0.0401(9) Uani 1 1 d . .
H18A H 0.7052 0.5039 0.8819 0.060 Uiso 1 1 calc R U
H18B H 0.6967 0.4734 0.9775 0.060 Uiso 1 1 calc R U
H18C H 0.5806 0.5232 0.9428 0.060 Uiso 1 1 calc R U
O2 O 0.9374(9) 0.5583(3) 0.0958(5) 0.144(2) Uani 1 1 d . .
C19 C 1.0191(7) 0.6129(4) 0.1374(4) 0.085(2) Uani 1 1 d . .
H19A H 1.1235 0.6061 0.1399 0.102 Uiso 1 1 calc R U
H19B H 0.9909 0.6211 0.1980 0.102 Uiso 1 1 calc R U
C20 C 0.9732(15) 0.6666(4) 0.0731(7) 0.152(5) Uani 1 1 d . .
H20A H 0.9127 0.6964 0.1022 0.182 Uiso 1 1 calc R U
H20B H 1.0579 0.6881 0.0533 0.182 Uiso 1 1 calc R U
C21 C 0.8982(16) 0.6387(4) 0.0035(7) 0.162(5) Uani 1 1 d . .
H21A H 0.9606 0.6338 -0.0458 0.194 Uiso 1 1 calc R U
H21B H 0.8167 0.6650 -0.0176 0.194 Uiso 1 1 calc R U
C22 C 0.8471(10) 0.5814(3) 0.0272(5) 0.108(3) Uani 1 1 d . .
H22A H 0.7491 0.5853 0.0464 0.129 Uiso 1 1 calc R U
H22B H 0.8442 0.5534 -0.0243 0.129 Uiso 1 1 calc R U

loop_
_atom_site_aniso_label
_atom_site_aniso_U_11
_atom_site_aniso_U_22
_atom_site_aniso_U_33
_atom_site_aniso_U_23
_atom_site_aniso_U_13
_atom_site_aniso_U_12
Sb1 0.03646(15) 0.02593(14) 0.03105(14) -0.00794(9) -0.00845(10) 0.00073(9)
Cu1 0.0252(2) 0.0152(2) 0.0250(2) 0.00132(17) 0.00224(18) 0.00062(18)
F1 0.0579(16) 0.0316(13) 0.086(2) -0.0090(13) -0.0069(14) -0.0103(12)
F2 0.0734(19) 0.085(2) 0.0387(13) -0.0141(14) 0.0036(13) 0.0186(17)
F3 0.0492(15) 0.0669(18) 0.0552(15) 0.0129(13) -0.0183(12) 0.0102(13)
F4 0.0722(19) 0.077(2) 0.0541(16) -0.0300(15) 0.0104(14) -0.0036(16)
F5 0.0501(15) 0.0401(14) 0.0796(18) -0.0015(13) -0.0269(14) 0.0089(12)
F6 0.0637(18) 0.0513(17) 0.075(2) 0.0054(14) -0.0143(15) -0.0252(13)
O1 0.0337(13) 0.0188(12) 0.0320(12) -0.0025(9) -0.0069(10) -0.0035(10)
N1 0.0243(14) 0.0194(14) 0.0263(13) -0.0014(11) 0.0015(11) 0.0012(11)
N2 0.0270(14) 0.0190(14) 0.0253(13) 0.0024(11) 0.0021(11) -0.0003(11)
N3 0.0246(13) 0.0161(13) 0.0249(13) -0.0026(10) 0.0030(11) 0.0007(11)
N4 0.0335(16) 0.0342(17) 0.0265(14) 0.0051(12) -0.0011(12) -0.0011(13)
C1 0.0312(18) 0.0191(16) 0.0304(17) 0.0016(13) -0.0011(14) -0.0023(14)
C2 0.0356(19) 0.0191(16) 0.0335(18) -0.0014(14) 0.0035(15) 0.0052(14)
C3 0.0295(18) 0.0282(19) 0.0330(18) 0.0036(14) 0.0090(15) -0.0013(14)
C4 0.030(2) 0.065(3) 0.047(2) 0.005(2) 0.0074(18) 0.0089(19)
C5 0.052(3) 0.058(3) 0.044(2) -0.016(2) 0.018(2) -0.003(2)
C6 0.052(3) 0.048(3) 0.061(3) 0.019(2) 0.029(2) 0.002(2)
C7 0.0279(18) 0.035(2) 0.0348(18) -0.0078(15) 0.0083(15) -0.0022(15)
C8 0.042(2) 0.047(2) 0.037(2) 0.0012(18) 0.0149(17) -0.0069(18)
C9 0.0283(19) 0.054(3) 0.051(2) -0.011(2) 0.0043(17) -0.0020(18)
C10 0.044(2) 0.048(3) 0.051(2) -0.018(2) 0.020(2) -0.0012(19)
C11 0.0253(16) 0.0173(16) 0.0210(14) 0.0003(12) 0.0023(12) 0.0006(12)
C12 0.0292(17) 0.0177(16) 0.0269(16) -0.0012(12) 0.0046(13) -0.0014(13)
C13 0.0307(18) 0.0210(17) 0.0273(16) 0.0051(13) 0.0031(14) 0.0005(13)
C14 0.0244(16) 0.0290(18) 0.0203(15) 0.0008(13) 0.0037(12) 0.0004(13)
C15 0.0290(17) 0.0226(17) 0.0285(16) -0.0040(13) -0.0004(14) -0.0018(13)
C16 0.0328(18) 0.0152(15) 0.0292(16) -0.0004(13) 0.0037(14) 0.0013(13)
C17 0.053(3) 0.043(3) 0.047(2) 0.0199(19) -0.018(2) -0.005(2)
C18 0.037(2) 0.048(2) 0.0340(19) 0.0029(17) -0.0061(16) -0.0068(18)
O2 0.158(6) 0.142(6) 0.132(5) -0.018(5) 0.015(5) 0.015(5)
C19 0.064(4) 0.137(6) 0.052(3) -0.017(4) -0.003(3) 0.011(4)
C20 0.249(14) 0.076(5) 0.120(7) 0.005(5) -0.055(8) -0.010(7)
C21 0.282(15) 0.089(6) 0.101(6) 0.023(5) -0.067(8) -0.012(8)
C22 0.149(7) 0.054(4) 0.106(5) 0.019(4) -0.085(5) -0.020(4)

loop_
_atom_type_symbol
_atom_type_description
_atom_type_scat_dispersion_real
_atom_type_scat_dispersion_imag
_atom_type_scat_source
C C 0.0181 0.0091 'International Tables Vol C Tables 4.2.6.8 and 6.1.1.4'
H H 0.0000 0.0000 'International Tables Vol C Tables 4.2.6.8 and 6.1.1.4'
N N 0.0311 0.0180 'International Tables Vol C Tables 4.2.6.8 and 6.1.1.4'
O O 0.0492 0.0322 'International Tables Vol C Tables 4.2.6.8 and 6.1.1.4'
F F 0.0727 0.0534 'International Tables Vol C Tables 4.2.6.8 and 6.1.1.4'
Cu Cu -1.9646 0.5888 'International Tables Vol C Tables 4.2.6.8 and 6.1.1.4'
Sb Sb -0.0562 5.8946 'International Tables Vol C Tables 4.2.6.8 and 6.1.1.4'

loop_
_geom_angle_atom_site_label_1
_geom_angle_atom_site_label_2
_geom_angle_atom_site_label_3
_geom_angle
_geom_angle_site_symmetry_3
F6 Sb1 F2 92.80(15) .
F6 Sb1 F4 89.70(14) .
F2 Sb1 F4 177.45(14) .
F6 Sb1 F3 90.59(13) .
F2 Sb1 F3 89.18(13) .
F4 Sb1 F3 90.27(14) .
F6 Sb1 F1 177.88(13) .
F2 Sb1 F1 89.02(14) .
F4 Sb1 F1 88.49(14) .
F3 Sb1 F1 90.52(13) .
F6 Sb1 F5 89.97(13) .
F2 Sb1 F5 89.31(13) .
F4 Sb1 F5 91.20(14) .
F3 Sb1 F5 178.42(13) .
F1 Sb1 F5 88.96(12) .
N3 Cu1 N2 141.06(11) .
N3 Cu1 N1 125.69(11) .
N2 Cu1 N1 86.97(11) .
N3 Cu1 O1 105.62(10) 3_566
N2 Cu1 O1 82.93(10) 3_566
N1 Cu1 O1 103.57(10) 3_566
N3 O1 Cu1 133.0(2) 3_566
C2 N1 C7 116.0(3) .
C2 N1 Cu1 103.72(19) .
C7 N1 Cu1 120.2(2) .
C2 N1 H1 105.2 .
C7 N1 H1 105.2 .
Cu1 N1 H1 105.2 .
C1 N2 C3 116.3(3) .
C1 N2 Cu1 105.22(19) .
C3 N2 Cu1 118.4(2) .
C1 N2 H2 105.2 .
C3 N2 H2 105.2 .
Cu1 N2 H2 105.2 .
O1 N3 C11 115.4(3) .
O1 N3 Cu1 121.2(2) .
C11 N3 Cu1 123.0(2) .
C14 N4 C18 121.7(3) .
C14 N4 C17 120.5(3) .
C18 N4 C17 117.7(3) .
N2 C1 C2 109.0(3) .
N2 C1 H1A 109.9 .
C2 C1 H1A 109.9 .
N2 C1 H1B 109.9 .
C2 C1 H1B 109.9 .
H1A C1 H1B 108.3 .
N1 C2 C1 109.7(3) .
N1 C2 H2A 109.7 .
C1 C2 H2A 109.7 .
N1 C2 H2B 109.7 .
C1 C2 H2B 109.7 .
H2A C2 H2B 108.2 .
N2 C3 C4 110.3(3) .
N2 C3 C5 105.6(3) .
C4 C3 C5 109.7(4) .
N2 C3 C6 110.8(3) .
C4 C3 C6 111.0(3) .
C5 C3 C6 109.3(3) .
C3 C4 H4A 109.5 .
C3 C4 H4B 109.5 .
H4A C4 H4B 109.5 .
C3 C4 H4C 109.5 .
H4A C4 H4C 109.5 .
H4B C4 H4C 109.5 .
C3 C5 H5A 109.5 .
C3 C5 H5B 109.5 .
H5A C5 H5B 109.5 .
C3 C5 H5C 109.5 .
H5A C5 H5C 109.5 .
H5B C5 H5C 109.5 .
C3 C6 H6A 109.5 .
C3 C6 H6B 109.5 .
H6A C6 H6B 109.5 .
C3 C6 H6C 109.5 .
H6A C6 H6C 109.5 .
H6B C6 H6C 109.5 .
C9 C7 N1 110.4(3) .
C9 C7 C8 110.5(3) .
N1 C7 C8 105.7(3) .
C9 C7 C10 110.4(3) .
N1 C7 C10 110.4(3) .
C8 C7 C10 109.3(3) .
C7 C8 H8A 109.5 .
C7 C8 H8B 109.5 .
H8A C8 H8B 109.5 .
C7 C8 H8C 109.5 .
H8A C8 H8C 109.5 .
H8B C8 H8C 109.5 .
C7 C9 H9A 109.5 .
C7 C9 H9B 109.5 .
H9A C9 H9B 109.5 .
C7 C9 H9C 109.5 .
H9A C9 H9C 109.5 .
H9B C9 H9C 109.5 .
C7 C10 H10A 109.5 .
C7 C10 H10B 109.5 .
H10A C10 H10B 109.5 .
C7 C10 H10C 109.5 .
H10A C10 H10C 109.5 .
H10B C10 H10C 109.5 .
N3 C11 C16 118.3(3) .
N3 C11 C12 123.0(3) .
C16 C11 C12 118.7(3) .
C13 C12 C11 120.4(3) .
C13 C12 H12 119.8 .
C11 C12 H12 119.8 .
C12 C13 C14 121.4(3) .
C12 C13 H13 119.3 .
C14 C13 H13 119.3 .
N4 C14 C15 121.2(3) .
N4 C14 C13 121.2(3) .
C15 C14 C13 117.6(3) .
C16 C15 C14 120.5(3) .
C16 C15 H15 119.7 .
C14 C15 H15 119.7 .
C15 C16 C11 121.4(3) .
C15 C16 H16 119.3 .
C11 C16 H16 119.3 .
N4 C17 H17A 109.5 .
N4 C17 H17B 109.5 .
H17A C17 H17B 109.5 .
N4 C17 H17C 109.5 .
H17A C17 H17C 109.5 .
H17B C17 H17C 109.5 .
N4 C18 H18A 109.5 .
N4 C18 H18B 109.5 .
H18A C18 H18B 109.5 .
N4 C18 H18C 109.5 .
H18A C18 H18C 109.5 .
H18B C18 H18C 109.5 .
C22 O2 C19 106.3(6) .
O2 C19 C20 103.1(6) .
O2 C19 H19A 111.2 .
C20 C19 H19A 111.2 .
O2 C19 H19B 111.2 .
C20 C19 H19B 111.2 .
H19A C19 H19B 109.1 .
C21 C20 C19 104.2(7) .
C21 C20 H20A 110.9 .
C19 C20 H20A 110.9 .
C21 C20 H20B 110.9 .
C19 C20 H20B 110.9 .
H20A C20 H20B 108.9 .
C20 C21 C22 111.7(8) .
C20 C21 H21A 109.3 .
C22 C21 H21A 109.3 .
C20 C21 H21B 109.3 .
C22 C21 H21B 109.3 .
H21A C21 H21B 107.9 .
O2 C22 C21 108.5(7) .
O2 C22 H22A 110.0 .
C21 C22 H22A 110.0 .
O2 C22 H22B 110.0 .
C21 C22 H22B 110.0 .
H22A C22 H22B 108.4 .

loop_
_geom_bond_atom_site_label_1
_geom_bond_atom_site_label_2
_geom_bond_distance
_geom_bond_site_symmetry_2
Sb1 F6 1.861(3) .
Sb1 F2 1.862(2) .
Sb1 F4 1.865(3) .
Sb1 F3 1.869(2) .
Sb1 F1 1.872(2) .
Sb1 F5 1.873(2) .
Cu1 N3 1.867(3) .
Cu1 N2 2.039(3) .
Cu1 N1 2.074(3) .
Cu1 O1 2.295(2) 3_566
O1 N3 1.270(4) .
O1 Cu1 2.295(2) 3_566
N1 C2 1.480(4) .
N1 C7 1.511(4) .
N1 H1 0.9800 .
N2 C1 1.476(4) .
N2 C3 1.501(4) .
N2 H2 0.9800 .
N3 C11 1.395(4) .
N4 C14 1.345(5) .
N4 C18 1.458(5) .
N4 C17 1.470(5) .
C1 C2 1.511(5) .
C1 H1A 0.9700 .
C1 H1B 0.9700 .
C2 H2A 0.9700 .
C2 H2B 0.9700 .
C3 C4 1.501(6) .
C3 C5 1.522(6) .
C3 C6 1.534(5) .
C4 H4A 0.9600 .
C4 H4B 0.9600 .
C4 H4C 0.9600 .
C5 H5A 0.9600 .
C5 H5B 0.9600 .
C5 H5C 0.9600 .
C6 H6A 0.9600 .
C6 H6B 0.9600 .
C6 H6C 0.9600 .
C7 C9 1.510(6) .
C7 C8 1.523(6) .
C7 C10 1.531(5) .
C8 H8A 0.9600 .
C8 H8B 0.9600 .
C8 H8C 0.9600 .
C9 H9A 0.9600 .
C9 H9B 0.9600 .
C9 H9C 0.9600 .
C10 H10A 0.9600 .
C10 H10B 0.9600 .
C10 H10C 0.9600 .
C11 C16 1.399(5) .
C11 C12 1.412(5) .
C12 C13 1.360(5) .
C12 H12 0.9300 .
C13 C14 1.422(5) .
C13 H13 0.9300 .
C14 C15 1.421(5) .
C15 C16 1.365(5) .
C15 H15 0.9300 .
C16 H16 0.9300 .
C17 H17A 0.9600 .
C17 H17B 0.9600 .
C17 H17C 0.9600 .
C18 H18A 0.9600 .
C18 H18B 0.9600 .
C18 H18C 0.9600 .
O2 C22 1.356(9) .
O2 C19 1.499(9) .
C19 C20 1.532(10) .
C19 H19A 0.9700 .
C19 H19B 0.9700 .
C20 C21 1.337(11) .
C20 H20A 0.9700 .
C20 H20B 0.9700 .
C21 C22 1.371(11) .
C21 H21A 0.9700 .
C21 H21B 0.9700 .
C22 H22A 0.9700 .
C22 H22B 0.9700 .

loop_
_geom_torsion_atom_site_label_1
_geom_torsion_atom_site_label_2
_geom_torsion_atom_site_label_3
_geom_torsion_atom_site_label_4
_geom_torsion
_geom_torsion_site_symmetry_1
Cu1 O1 N3 C11 177.95(19) 3_566
Cu1 O1 N3 Cu1 5.2(4) 3_566
N2 Cu1 N3 O1 -102.1(3) .
N1 Cu1 N3 O1 116.1(2) .
O1 Cu1 N3 O1 -3.9(3) 3_566
N2 Cu1 N3 C11 85.7(3) .
N1 Cu1 N3 C11 -56.1(3) .
O1 Cu1 N3 C11 -176.1(2) 3_566
C3 N2 C1 C2 -174.4(3) .
Cu1 N2 C1 C2 -41.3(3) .
C7 N1 C2 C1 -175.1(3) .
Cu1 N1 C2 C1 -41.0(3) .
N2 C1 C2 N1 57.7(4) .
C1 N2 C3 C4 72.8(4) .
Cu1 N2 C3 C4 -54.0(4) .
C1 N2 C3 C5 -168.7(3) .
Cu1 N2 C3 C5 64.5(3) .
C1 N2 C3 C6 -50.5(4) .
Cu1 N2 C3 C6 -177.3(3) .
C2 N1 C7 C9 66.9(4) .
Cu1 N1 C7 C9 -59.2(4) .
C2 N1 C7 C8 -173.6(3) .
Cu1 N1 C7 C8 60.3(3) .
C2 N1 C7 C10 -55.4(4) .
Cu1 N1 C7 C10 178.5(3) .
O1 N3 C11 C16 -178.8(3) .
Cu1 N3 C11 C16 -6.2(4) .
O1 N3 C11 C12 0.4(4) .
Cu1 N3 C11 C12 173.0(2) .
N3 C11 C12 C13 -178.4(3) .
C16 C11 C12 C13 0.8(5) .
C11 C12 C13 C14 -0.4(5) .
C18 N4 C14 C15 -3.3(5) .
C17 N4 C14 C15 -179.8(3) .
C18 N4 C14 C13 176.2(3) .
C17 N4 C14 C13 -0.3(5) .
C12 C13 C14 N4 -179.7(3) .
C12 C13 C14 C15 -0.2(5) .
N4 C14 C15 C16 179.9(3) .
C13 C14 C15 C16 0.5(5) .
C14 C15 C16 C11 -0.1(5) .
N3 C11 C16 C15 178.7(3) .
C12 C11 C16 C15 -0.5(5) .
C22 O2 C19 C20 -7.2(9) .
O2 C19 C20 C21 -8.1(12) .
C19 C20 C21 C22 21.2(16) .
C19 O2 C22 C21 20.0(11) .
C20 C21 C22 O2 -27.4(16) .

loop_
_publcif_info_exptl_table_extra_item
sin_theta_over_lambda_max
